data_1528141
loop_
_publ_author_name
'Toraya, H.'
'Iwai, S.I.'
'Hirao, M.'
'Marumo, F.'

_publ_section_title
;
 The crystal structure of a germanate mica, K Mg3 Ge3 Al O10 F2
;
_journal_name_full 'Mineralogical Journal (Japan)'
_journal_page_first 221
_journal_page_last 230
_journal_volume 9
_journal_year 1978
_chemical_formula_sum 'Al F2 Ge3 K Mg3 O10'
_chemical_name_systematic 'K Mg3 Ge3 Al O10 F2'
_space_group_IT_number 12
_symmetry_space_group_name_Hall '-C 2y'
_symmetry_space_group_name_H-M 'C 1 2/m 1'
_cell_angle_alpha 90
_cell_angle_beta 100.03
_cell_angle_gamma 90
_cell_formula_units_Z 2
_cell_length_a 5.417
_cell_length_b 9.345
_cell_length_c 10.468
_cell_volume 521.811
_citation_journal_id_ASTM MJTOAS
_cod_data_source_file Toraya_MJTOAS_1978_874.cif
_cod_data_source_block Al1F2Ge3K1Mg3O10
_cod_original_cell_volume 521.8109
_cod_original_formula_sum 'Al1 F2 Ge3 K1 Mg3 O10'
_cod_database_code 1528141

loop_
_symmetry_equiv_pos_as_xyz
x,y,z
-x,y,-z
-x,-y,-z
x,-y,z
x+1/2,y+1/2,z
-x+1/2,y+1/2,-z
-x+1/2,-y+1/2,-z
x+1/2,-y+1/2,z

loop_
_atom_site_label
_atom_site_type_symbol
_atom_site_fract_x
_atom_site_fract_y
_atom_site_fract_z
_atom_site_occupancy
_atom_site_U_iso_or_equiv
O3 O-2 0.1314 0.1668 0.3956 1 0.0
Ge1 Ge+4 0.07547 0.16675 0.22666 0.75 0.0
O2 O-2 0.3464 0.2087 0.1645 1 0.0
Mg1 Mg+2 0 0 0.5 1 0.0
O1 O-2 -0.0269 0 0.165 1 0.0
Mg2 Mg+2 0 0.3317 0.5 1 0.0
F1 F-1 0.6371 0 0.4086 1 0.0
Al1 Al+3 0.07547 0.16675 0.22666 0.25 0.0
K1 K+1 0 0.5 0 1 0.0
